data_2237771
loop_
_publ_author_name
'Balachandar, R. K.'
'Kalainathan, S.'
'Eappen, Shibu M.'
'Podder, Jiban'

_publ_section_title
;
 <i>N</i>-[4-(Dimethylamino)benzylidene]-4-methylaniline
;
_journal_coeditor_code BT6904
_journal_issue 6
_journal_name_full 'Acta Crystallographica Section E'
_journal_page_first o905
_journal_paper_doi 10.1107/S160053681301249X
_journal_volume 69
_journal_year 2013
_chemical_formula_iupac 'C16 H18 N2'
_chemical_formula_moiety 'C16 H18 N2'
_chemical_formula_sum 'C16 H18 N2'
_chemical_formula_weight 238.32
_chemical_name_systematic
;
<i>N</i>-[4-(Dimethylamino)benzylidene]-4-methylaniline
;
_space_group_IT_number 61
_symmetry_cell_setting orthorhombic
_symmetry_space_group_name_Hall '-P 2ac 2ab'
_symmetry_space_group_name_H-M 'P b c a'
_atom_sites_solution_hydrogens geom
_atom_sites_solution_primary direct
_atom_sites_solution_secondary difmap
_audit_creation_method SHELXL-97
_cell_angle_alpha 90.00
_cell_angle_beta 90.00
_cell_angle_gamma 90.00
_cell_formula_units_Z 8
_cell_length_a 10.4814(10)
_cell_length_b 8.0528(8)
_cell_length_c 32.571(3)
_cell_measurement_reflns_used 1737
_cell_measurement_temperature 296(2)
_cell_measurement_theta_max 25.99
_cell_measurement_theta_min 2.31
_cell_volume 2749.1(5)
_computing_cell_refinement 'APEX2 and SAINT (Bruker, 2004)'
_computing_data_collection 'APEX2 (Bruker, 2004)'
_computing_data_reduction 'SAINT and XPREP (Bruker, 2004)'
_computing_molecular_graphics 'ORTEP-3 for Windows (Farrugia, 2012)'
_computing_publication_material '<i>SHELXL97</i> (Sheldrick, 2008) and <i>PLATON</i> (Spek, 2009)'
_computing_structure_refinement 'SHELXL97 (Sheldrick, 2008)'
_computing_structure_solution 'SIR92 (Altomare <i>et al.</i>, 1993)'
_diffrn_ambient_temperature 296(2)
_diffrn_measured_fraction_theta_full 1.000
_diffrn_measured_fraction_theta_max 1.000
_diffrn_measurement_device_type 'Bruker Kappa APEXII CCD'
_diffrn_measurement_method '\w and \f scan'
_diffrn_radiation_monochromator graphite
_diffrn_radiation_source 'fine-focus sealed tube'
_diffrn_radiation_type MoK\a
_diffrn_radiation_wavelength 0.71073
_diffrn_reflns_av_R_equivalents 0.0412
_diffrn_reflns_av_sigmaI/netI 0.0307
_diffrn_reflns_limit_h_max 12
_diffrn_reflns_limit_h_min -12
_diffrn_reflns_limit_k_max 7
_diffrn_reflns_limit_k_min -9
_diffrn_reflns_limit_l_max 40
_diffrn_reflns_limit_l_min -40
_diffrn_reflns_number 17121
_diffrn_reflns_theta_full 25.99
_diffrn_reflns_theta_max 25.99
_diffrn_reflns_theta_min 2.31
_exptl_absorpt_coefficient_mu 0.068
_exptl_absorpt_correction_T_max 0.9865
_exptl_absorpt_correction_T_min 0.9798
_exptl_absorpt_correction_type multi-scan
_exptl_absorpt_process_details '(SADABS; Bruker, 2004)'
_exptl_crystal_colour yellow
_exptl_crystal_density_diffrn 1.152
_exptl_crystal_density_method 'not measured'
_exptl_crystal_description block
_exptl_crystal_F_000 1024
_exptl_crystal_size_max 0.30
_exptl_crystal_size_mid 0.25
_exptl_crystal_size_min 0.20
_refine_diff_density_max 0.212
_refine_diff_density_min -0.163
_refine_ls_extinction_coef 0.0130(19)
_refine_ls_extinction_expression Fc^*^=kFc[1+0.001xFc^2^\l^3^/sin(2\q)]^-1/4^
_refine_ls_extinction_method 'SHELXL97 (Sheldrick, 2008)'
_refine_ls_goodness_of_fit_ref 1.077
_refine_ls_hydrogen_treatment constr
_refine_ls_matrix_type full
_refine_ls_number_parameters 167
_refine_ls_number_reflns 2692
_refine_ls_number_restraints 0
_refine_ls_restrained_S_all 1.077
_refine_ls_R_factor_all 0.0981
_refine_ls_R_factor_gt 0.0610
_refine_ls_shift/su_max 0.001
_refine_ls_shift/su_mean 0.000
_refine_ls_structure_factor_coef Fsqd
_refine_ls_weighting_details 'calc w=1/[\s^2^(Fo^2^)+(0.0814P)^2^+0.8121P] where P=(Fo^2^+2Fc^2^)/3'
_refine_ls_weighting_scheme calc
_refine_ls_wR_factor_gt 0.1578
_refine_ls_wR_factor_ref 0.1865
_reflns_number_gt 1737
_reflns_number_total 2692
_reflns_threshold_expression I>2\s(I)
_cod_data_source_file bt6904.cif
_cod_data_source_block I
_cod_original_cell_volume 2749.1(4)
_cod_database_code 2237771
_cod_database_fobs_code 2237771

loop_
_symmetry_equiv_pos_as_xyz
'x, y, z'
'x+1/2, -y+1/2, -z'
'-x, y+1/2, -z+1/2'
'-x+1/2, -y, z+1/2'
'-x, -y, -z'
'-x-1/2, y-1/2, z'
'x, -y-1/2, z-1/2'
'x-1/2, y, -z-1/2'

loop_
_atom_site_type_symbol
_atom_site_label
_atom_site_fract_x
_atom_site_fract_y
_atom_site_fract_z
_atom_site_U_iso_or_equiv
_atom_site_adp_type
_atom_site_calc_flag
_atom_site_refinement_flags
_atom_site_occupancy
_atom_site_symmetry_multiplicity
C C6 0.0030(3) 0.4888(3) 0.18005(8) 0.0768(8) Uani d . 1 1
H H6 -0.0658 0.5293 0.1651 0.092 Uiso calc R 1 1
C C14 0.0373(2) 0.2889(2) 0.03147(7) 0.0523(6) Uani d . 1 1
H H14 -0.0182 0.3671 0.0425 0.063 Uiso calc R 1 1
C C13 0.0307(2) 0.2534(3) -0.00941(7) 0.0528(6) Uani d . 1 1
H H13 -0.0297 0.3073 -0.0255 0.063 Uiso calc R 1 1
C C15 0.1898(3) -0.0172(4) -0.08750(8) 0.0805(8) Uani d . 1 1
H H15A 0.2757 0.0243 -0.0875 0.121 Uiso calc R 1 1
H H15B 0.1629 -0.0378 -0.1152 0.121 Uiso calc R 1 1
H H15C 0.1862 -0.1187 -0.0721 0.121 Uiso calc R 1 1
C C16 0.0139(3) 0.1841(4) -0.09499(8) 0.0809(8) Uani d . 1 1
H H16A -0.0705 0.1568 -0.0857 0.121 Uiso calc R 1 1
H H16B 0.0247 0.1468 -0.1228 0.121 Uiso calc R 1 1
H H16C 0.0258 0.3022 -0.0938 0.121 Uiso calc R 1 1
C C10 0.2053(2) 0.0940(2) 0.03889(7) 0.0530(6) Uani d . 1 1
H H10 0.2640 0.0380 0.0552 0.064 Uiso calc R 1 1
C C1 0.1192(4) 0.5064(5) 0.29002(9) 0.1148(13) Uani d . 1 1
H H1A 0.1367 0.6223 0.2939 0.172 Uiso calc R 1 1
H H1B 0.1863 0.4416 0.3021 0.172 Uiso calc R 1 1
H H1C 0.0395 0.4787 0.3029 0.172 Uiso calc R 1 1
C C3 0.2043(3) 0.3782(4) 0.22509(9) 0.0862(9) Uani d . 1 1
H H3 0.2737 0.3400 0.2402 0.103 Uiso calc R 1 1
C C7 0.0115(3) 0.5248(4) 0.22110(9) 0.0831(9) Uani d . 1 1
H H7 -0.0521 0.5886 0.2333 0.100 Uiso calc R 1 1
C C4 0.1978(3) 0.3420(4) 0.18370(8) 0.0788(8) Uani d . 1 1
H H4 0.2632 0.2823 0.1713 0.095 Uiso calc R 1 1
C C2 0.1112(3) 0.4694(3) 0.24474(8) 0.0791(8) Uani d . 1 1
C C9 0.1257(2) 0.2105(2) 0.05712(7) 0.0482(5) Uani d . 1 1
C C12 0.11276(19) 0.1375(2) -0.02776(7) 0.0477(5) Uani d . 1 1
C C5 0.0941(2) 0.3941(3) 0.16042(7) 0.0607(6) Uani d . 1 1
N N2 0.10664(19) 0.1037(2) -0.06899(6) 0.0632(6) Uani d . 1 1
N N1 0.0775(2) 0.3645(2) 0.11798(6) 0.0630(6) Uani d . 1 1
C C11 0.2007(2) 0.0582(2) -0.00217(7) 0.0527(6) Uani d . 1 1
H H11 0.2567 -0.0197 -0.0131 0.063 Uiso calc R 1 1
C C8 0.1356(2) 0.2458(3) 0.10037(7) 0.0541(6) Uani d . 1 1
H H22E 0.1874 0.1778 0.1163 0.065 Uiso calc R 1 1

loop_
_atom_site_aniso_label
_atom_site_aniso_U_11
_atom_site_aniso_U_22
_atom_site_aniso_U_33
_atom_site_aniso_U_12
_atom_site_aniso_U_13
_atom_site_aniso_U_23
C6 0.0832(19) 0.0809(18) 0.0664(17) 0.0181(15) 0.0077(14) 0.0081(14)
C14 0.0464(12) 0.0402(11) 0.0703(15) 0.0053(9) 0.0058(11) 0.0021(10)
C13 0.0470(13) 0.0445(11) 0.0669(14) 0.0029(9) -0.0055(11) 0.0087(10)
C15 0.0811(19) 0.0882(19) 0.0721(16) 0.0062(15) 0.0070(15) -0.0134(14)
C16 0.099(2) 0.0781(18) 0.0657(16) 0.0016(15) -0.0108(15) 0.0086(13)
C10 0.0463(13) 0.0431(11) 0.0696(14) 0.0046(9) -0.0046(11) 0.0095(10)
C1 0.147(3) 0.132(3) 0.0655(18) -0.002(3) 0.001(2) -0.0060(18)
C3 0.094(2) 0.091(2) 0.0741(18) 0.0121(17) -0.0165(16) -0.0009(15)
C7 0.092(2) 0.085(2) 0.0722(18) 0.0140(16) 0.0183(17) 0.0006(15)
C4 0.077(2) 0.0833(19) 0.0759(17) 0.0150(15) -0.0038(15) -0.0099(14)
C2 0.103(2) 0.0753(18) 0.0593(16) -0.0054(16) 0.0072(16) 0.0052(13)
C9 0.0459(12) 0.0381(11) 0.0607(13) -0.0047(8) 0.0043(10) 0.0078(9)
C12 0.0422(12) 0.0411(11) 0.0597(13) -0.0066(8) 0.0038(10) 0.0035(9)
C5 0.0697(17) 0.0530(13) 0.0592(14) 0.0018(11) 0.0053(12) 0.0076(11)
N2 0.0613(13) 0.0650(12) 0.0632(12) 0.0064(10) -0.0013(10) 0.0009(10)
N1 0.0684(14) 0.0608(12) 0.0599(12) 0.0050(10) 0.0046(10) 0.0042(9)
C11 0.0443(13) 0.0429(11) 0.0710(14) 0.0051(9) 0.0024(11) 0.0004(10)
C8 0.0524(13) 0.0428(12) 0.0670(14) -0.0018(9) 0.0016(11) 0.0110(10)

loop_
_atom_type_symbol
_atom_type_description
_atom_type_scat_dispersion_real
_atom_type_scat_dispersion_imag
_atom_type_scat_source
C C 0.0033 0.0016 'International Tables Vol C Tables 4.2.6.8 and 6.1.1.4'
H H 0.0000 0.0000 'International Tables Vol C Tables 4.2.6.8 and 6.1.1.4'
N N 0.0061 0.0033 'International Tables Vol C Tables 4.2.6.8 and 6.1.1.4'

loop_
_geom_angle_atom_site_label_1
_geom_angle_atom_site_label_2
_geom_angle_atom_site_label_3
_geom_angle
C7 C6 C5 121.6(3)
C7 C6 H6 119.2
C5 C6 H6 119.2
C13 C14 C9 121.5(2)
C13 C14 H14 119.3
C9 C14 H14 119.3
C14 C13 C12 121.6(2)
C14 C13 H13 119.2
C12 C13 H13 119.2
N2 C15 H15A 109.5
N2 C15 H15B 109.5
H15A C15 H15B 109.5
N2 C15 H15C 109.5
H15A C15 H15C 109.5
H15B C15 H15C 109.5
N2 C16 H16A 109.5
N2 C16 H16B 109.5
H16A C16 H16B 109.5
N2 C16 H16C 109.5
H16A C16 H16C 109.5
H16B C16 H16C 109.5
C11 C10 C9 122.6(2)
C11 C10 H10 118.7
C9 C10 H10 118.7
C2 C1 H1A 109.5
C2 C1 H1B 109.5
H1A C1 H1B 109.5
C2 C1 H1C 109.5
H1A C1 H1C 109.5
H1B C1 H1C 109.5
C2 C3 C4 122.0(3)
C2 C3 H3 119.0
C4 C3 H3 119.0
C6 C7 C2 121.8(3)
C6 C7 H7 119.1
C2 C7 H7 119.1
C3 C4 C5 120.5(3)
C3 C4 H4 119.8
C5 C4 H4 119.8
C7 C2 C3 116.8(3)
C7 C2 C1 121.8(3)
C3 C2 C1 121.4(3)
C10 C9 C14 116.6(2)
C10 C9 C8 120.6(2)
C14 C9 C8 122.8(2)
N2 C12 C11 121.6(2)
N2 C12 C13 121.4(2)
C11 C12 C13 117.1(2)
C6 C5 C4 117.1(2)
C6 C5 N1 117.5(2)
C4 C5 N1 125.3(2)
C12 N2 C15 121.1(2)
C12 N2 C16 121.1(2)
C15 N2 C16 117.7(2)
C8 N1 C5 120.6(2)
C10 C11 C12 120.6(2)
C10 C11 H11 119.7
C12 C11 H11 119.7
N1 C8 C9 123.8(2)
N1 C8 H22E 118.1
C9 C8 H22E 118.1

loop_
_geom_bond_atom_site_label_1
_geom_bond_atom_site_label_2
_geom_bond_distance
C6 C7 1.371(4)
C6 C5 1.378(3)
C6 H6 0.9300
C14 C13 1.364(3)
C14 C9 1.398(3)
C14 H14 0.9300
C13 C12 1.403(3)
C13 H13 0.9300
C15 N2 1.439(3)
C15 H15A 0.9600
C15 H15B 0.9600
C15 H15C 0.9600
C16 N2 1.443(3)
C16 H16A 0.9600
C16 H16B 0.9600
C16 H16C 0.9600
C10 C11 1.369(3)
C10 C9 1.389(3)
C10 H10 0.9300
C1 C2 1.507(4)
C1 H1A 0.9600
C1 H1B 0.9600
C1 H1C 0.9600
C3 C2 1.379(4)
C3 C4 1.381(4)
C3 H3 0.9300
C7 C2 1.373(4)
C7 H7 0.9300
C4 C5 1.390(3)
C4 H4 0.9300
C9 C8 1.441(3)
C12 N2 1.372(3)
C12 C11 1.397(3)
C5 N1 1.413(3)
N1 C8 1.270(3)
C11 H11 0.9300
C8 H22E 0.9300

loop_
_geom_hbond_atom_site_label_D
_geom_hbond_atom_site_label_H
_geom_hbond_atom_site_label_A
_geom_hbond_site_symmetry_A
_geom_hbond_distance_DH
_geom_hbond_distance_HA
_geom_hbond_distance_DA
_geom_hbond_angle_DHA
C11 H11 Cg1 7_575 0.93 2.94 3.670(2) 137
